data_7703169
loop_
_publ_author_name
'Radhakrishna, Latchupatula'
'Kunchur, Harish S.'
'Namdeo, Pavan K.'
'Butcher, Ray J.'
'Balakrishna, Maravanji S.'

_publ_section_title
;
 New 1,2,3-triazole based bis- and trisphosphine ligands: synthesis,
 transition metal chemistry and catalytic studies.
;
_journal_issue 11
_journal_name_full 'Dalton transactions (Cambridge, England : 2003)'
_journal_page_first 3434
_journal_page_last 3449
_journal_paper_doi 10.1039/c9dt04302k
_journal_volume 49
_journal_year 2020
_chemical_formula_moiety 'C38 H28 Cl N3 Ni P2, 3(C6 H6)'
_chemical_formula_sum 'C56 H46 Cl N3 Ni P2'
_chemical_formula_weight 917.06
_space_group_crystal_system triclinic
_space_group_IT_number 2
_space_group_name_Hall '-P 1'
_space_group_name_H-M_alt 'P -1'
_atom_sites_solution_hydrogens geom
_audit_creation_date 2019-12-16
_audit_creation_method
;
Olex2 1.2
(compiled 2018.05.29 svn.r3508 for OlexSys, GUI svn.r5506)
;
_audit_update_record
;
2019-12-25 deposited with the CCDC.	2020-01-02 downloaded from the CCDC.
;
_cell_angle_alpha 87.1739(12)
_cell_angle_beta 81.6515(12)
_cell_angle_gamma 71.6855(13)
_cell_formula_units_Z 2
_cell_length_a 10.05434(14)
_cell_length_b 11.14458(16)
_cell_length_c 22.0783(3)
_cell_measurement_reflns_used 33716
_cell_measurement_temperature 150
_cell_measurement_theta_max 31.2860
_cell_measurement_theta_min 2.0170
_cell_volume 2323.69(6)
_computing_cell_refinement
;
CrystalClear-SM Expert 2.0 r7 (Rigaku, 2011)
;
_computing_data_collection
;
CrystalClear-SM Expert 2.0 r7 (Rigaku, 2011)
;
_computing_data_reduction
;
CrystalClear-SM Expert 2.0 r7 (Rigaku, 2011)
;
_computing_molecular_graphics 'Olex2 (Dolomanov et al., 2009)'
_computing_publication_material 'Olex2 (Dolomanov et al., 2009)'
_computing_structure_refinement 'ShelXL (Sheldrick, 2015)'
_computing_structure_solution 'ShelXT (Sheldrick, 2015)'
_diffrn_ambient_temperature 150.0
_diffrn_detector CCD
_diffrn_detector_area_resol_mean 28.5714
_diffrn_detector_type 'Rigaku Saturn724+'
_diffrn_measured_fraction_theta_full 0.998
_diffrn_measured_fraction_theta_max 0.902
_diffrn_measurement_details
;
List of Runs (angles in degrees, time in seconds):

  # Type    Start    End  Width  t~exp~   \w     \q     \k     \f   Frames
#--------------------------------------------------------------------------
  1  \w   -110.00  19.00   0.50   16.00    --  -20.00 -72.00-180.00  258
  2  \w   -110.00  16.00   0.50   16.00    --  -20.00   0.00-180.00  252
  3  \w    -79.00  19.00   0.50   16.00    --  -20.00 -72.00 -36.00  196
  4  \w    -58.50 -24.50   0.50   16.00    --  -20.00 -72.00 108.00   68
  5  \w    -34.50   5.00   0.50   16.00    --  -20.00 -72.00  36.00   79
  6  \w    -59.00 -28.50   0.50   16.00    --  -20.00  72.00-180.00   61
  7  \w    -63.00  70.00   0.50   16.00    --  -20.00   0.00  36.00  266
  8  \w   -110.00  19.00   0.50   16.00    --  -20.00 -72.00-108.00  258
  9  \w    -59.00 -23.00   0.50   16.00    --  -20.00  72.00 108.00   72
;
_diffrn_measurement_device 'AFC12 (Right): Kappa 3 circle'
_diffrn_measurement_device_type 'Rigaku Saturn724+ (2x2 bin mode)'
_diffrn_measurement_method 'profile data from \w-scans'
_diffrn_measurement_specimen_support 'Mitegen 50um'
_diffrn_radiation_collimation 0.3
_diffrn_radiation_monochromator Confocal
_diffrn_radiation_probe x-ray
_diffrn_radiation_type MoK\a
_diffrn_radiation_wavelength 0.71073
_diffrn_reflns_av_R_equivalents 0.0240
_diffrn_reflns_av_unetI/netI 0.0202
_diffrn_reflns_Laue_measured_fraction_full 0.998
_diffrn_reflns_Laue_measured_fraction_max 0.902
_diffrn_reflns_limit_h_max 14
_diffrn_reflns_limit_h_min -13
_diffrn_reflns_limit_k_max 16
_diffrn_reflns_limit_k_min -14
_diffrn_reflns_limit_l_max 31
_diffrn_reflns_limit_l_min -30
_diffrn_reflns_number 46256
_diffrn_reflns_point_group_measured_fraction_full 0.998
_diffrn_reflns_point_group_measured_fraction_max 0.902
_diffrn_reflns_theta_full 25.242
_diffrn_reflns_theta_max 31.214
_diffrn_reflns_theta_min 2.227
_diffrn_source 'Rotating Anode'
_diffrn_source_current 24.0
_diffrn_source_power 1.2
_diffrn_source_target Mo
_diffrn_source_type 'Rotating Anode'
_diffrn_source_voltage 50.0
_exptl_absorpt_coefficient_mu 0.585
_exptl_absorpt_correction_T_max 1.00000
_exptl_absorpt_correction_T_min 0.87597
_exptl_absorpt_correction_type numerical
_exptl_absorpt_process_details
;
CrysAlisPro 1.171.40.15 (Rigaku Oxford Diffraction, 2018)
Empirical absorption correction using spherical harmonics,
 implemented in SCALE3 ABSPACK scaling algorithm.
;
_exptl_crystal_colour red
_exptl_crystal_colour_primary red
_exptl_crystal_density_diffrn 1.311
_exptl_crystal_description block
_exptl_crystal_F_000 956
_exptl_crystal_size_max 0.3
_exptl_crystal_size_mid 0.26
_exptl_crystal_size_min 0.23
_refine_diff_density_max 0.481
_refine_diff_density_min -0.291
_refine_diff_density_rms 0.050
_refine_ls_extinction_method none
_refine_ls_goodness_of_fit_ref 1.038
_refine_ls_hydrogen_treatment constr
_refine_ls_matrix_type full
_refine_ls_number_parameters 721
_refine_ls_number_reflns 13613
_refine_ls_number_restraints 258
_refine_ls_restrained_S_all 1.045
_refine_ls_R_factor_all 0.0404
_refine_ls_R_factor_gt 0.0347
_refine_ls_shift/su_max 0.001
_refine_ls_shift/su_mean 0.000
_refine_ls_structure_factor_coef Fsqd
_refine_ls_weighting_details 'w=1/[\s^2^(Fo^2^)+(0.0497P)^2^+0.6418P] where P=(Fo^2^+2Fc^2^)/3'
_refine_ls_weighting_scheme calc
_refine_ls_wR_factor_gt 0.0915
_refine_ls_wR_factor_ref 0.0950
_reflns_Friedel_coverage 0.000
_reflns_number_gt 12000
_reflns_number_total 13613
_reflns_threshold_expression 'I > 2\s(I)'
_cod_data_source_file c9dt04302k2.cif
_cod_data_source_block compound-17
_cod_depositor_comments 'Adding full bibliography for 7703162--7703172.cif.'
_cod_database_code 7703169
_shelx_shelxl_version_number 2014/7
_shelx_space_group_comment
;
The symmetry employed for this shelxl refinement is uniquely defined
by the following loop, which should always be used as a source of
symmetry information in preference to the above space-group names.
They are only intended as comments.
;
_shelx_estimated_absorpt_t_max 0.877
_shelx_estimated_absorpt_t_min 0.844
_olex2_refinement_description
;
1. Fixed Uiso
 At 1.2 times of:
  All C(H) groups
2. Restrained distances
 P1-C15 \\sim P1-C0
 with sigma of 0.02
 C15-C20 \\sim C0-C2AA
 with sigma of 0.02
 C15-C16 \\sim C0-C4BA
 with sigma of 0.02
 C20-C19 \\sim C2AA-C1AA
 with sigma of 0.02
 C16-C17 \\sim C4BA-C0AA
 with sigma of 0.02
 C18-C19 \\sim C5BA-C1AA
 with sigma of 0.02
 C18-C17 \\sim C5BA-C0AA
 with sigma of 0.02
 P1-C20 \\sim P1-C2AA
 with sigma of 0.04
 P1-C16 \\sim P1-C4BA
 with sigma of 0.04
 C15-C19 \\sim C0-C1AA
 with sigma of 0.04
 C15-C17 \\sim C0-C0AA
 with sigma of 0.04
 C20-C16 \\sim C2AA-C4BA
 with sigma of 0.04
 C20-C18 \\sim C2AA-C5BA
 with sigma of 0.04
 C16-C18 \\sim C4BA-C5BA
 with sigma of 0.04
 C19-C17 \\sim C1AA-C0AA
 with sigma of 0.04
 P1-C21 \\sim P1-C3AA
 with sigma of 0.02
 C21-C26 \\sim C3AA-C4AA
 with sigma of 0.02
 C21-C22 \\sim C3AA-C8AA
 with sigma of 0.02
 C26-C25 \\sim C4AA-C5AA
 with sigma of 0.02
 C23-C24 \\sim C7AA-C6AA
 with sigma of 0.02
 C23-C22 \\sim C7AA-C8AA
 with sigma of 0.02
 C24-C25 \\sim C6AA-C5AA
 with sigma of 0.02
 P1-C26 \\sim P1-C4AA
 with sigma of 0.04
 P1-C22 \\sim P1-C8AA
 with sigma of 0.04
 C21-C23 \\sim C3AA-C7AA
 with sigma of 0.04
 C21-C25 \\sim C3AA-C5AA
 with sigma of 0.04
 C26-C24 \\sim C4AA-C6AA
 with sigma of 0.04
 C26-C22 \\sim C4AA-C8AA
 with sigma of 0.04
 C23-C25 \\sim C7AA-C5AA
 with sigma of 0.04
 C24-C22 \\sim C6AA-C8AA
 with sigma of 0.04
 C50-C49 \\sim C50A-C49A
 with sigma of 0.02
 C50-C45 \\sim C50A-C45A
 with sigma of 0.02
 C49-C48 \\sim C49A-C48A
 with sigma of 0.02
 C48-C47 \\sim C48A-C47A
 with sigma of 0.02
 C47-C46 \\sim C47A-C46A
 with sigma of 0.02
 C46-C45 \\sim C46A-C45A
 with sigma of 0.02
 C50-C48 \\sim C50A-C48A
 with sigma of 0.04
 C50-C46 \\sim C50A-C46A
 with sigma of 0.04
 C49-C47 \\sim C49A-C47A
 with sigma of 0.04
 C49-C45 \\sim C49A-C45A
 with sigma of 0.04
 C48-C46 \\sim C48A-C46A
 with sigma of 0.04
 C47-C45 \\sim C47A-C45A
 with sigma of 0.04
3. Rigid body (RIGU) restrains
 C21, C22, C23, C24, C25, C26
 with sigma for 1-2 distances of 0.001 and sigma for 1-3 distances of 0.001
 C3AA, C8AA, C7AA, C6AA, C5AA, C4AA
 with sigma for 1-2 distances of 0.001 and sigma for 1-3 distances of 0.01
 C0, C4BA, C0AA, C5BA, C1AA, C2AA
 with sigma for 1-2 distances of 0.001 and sigma for 1-3 distances of 0.001
 C15, C16, C17, C18, C19, C20
 with sigma for 1-2 distances of 0.001 and sigma for 1-3 distances of 0.001
 C48A, C47A, C46A, C45A, C50A, C49A
 with sigma for 1-2 distances of 0.001 and sigma for 1-3 distances of 0.001
 C45, C50, C49, C48, C47, C46
 with sigma for 1-2 distances of 0.001 and sigma for 1-3 distances of 0.001
4. Others
 Sof(C0)=Sof(C4BA)=Sof(H4BA)=Sof(C0AA)=Sof(H0AA)=Sof(C5BA)=Sof(H5BA)=Sof(C1AA)=
 Sof(H1AA)=Sof(C2AA)=Sof(H2AA)=1-FVAR(1)
 Sof(C15)=Sof(C20)=Sof(H20)=Sof(C16)=Sof(H16)=Sof(C18)=Sof(H18)=Sof(C19)=
 Sof(H19)=Sof(C17)=Sof(H17)=FVAR(1)
 Sof(C3AA)=Sof(C4AA)=Sof(H4AA)=Sof(C5AA)=Sof(H5AA)=Sof(C6AA)=Sof(H6AA)=
 Sof(C7AA)=Sof(H7AA)=Sof(C8AA)=Sof(H8AA)=1-FVAR(2)
 Sof(C21)=Sof(C26)=Sof(H26)=Sof(C23)=Sof(H23)=Sof(C24)=Sof(H24)=Sof(C22)=
 Sof(H22)=Sof(C25)=Sof(H25)=FVAR(2)
 Sof(C50A)=Sof(H50A)=Sof(C45A)=Sof(H45A)=Sof(C46A)=Sof(H46A)=Sof(C47A)=
 Sof(H47A)=Sof(C48A)=Sof(H48A)=Sof(C49A)=Sof(H49A)=1-FVAR(3)
 Sof(C50)=Sof(H50)=Sof(C49)=Sof(H49)=Sof(C48)=Sof(H48)=Sof(C47)=Sof(H47)=
 Sof(C46)=Sof(H46)=Sof(C45)=Sof(H45)=FVAR(3)
5.a Aromatic/amide H refined with riding coordinates:
 C31(H31), C38(H38), C13(H13), C4(H4), C30(H30), C32(H32), C5(H5), C34(H34),
 C3(H3), C12(H12), C2(H2), C28(H28), C11(H11), C37(H37), C35(H35), C36(H36),
 C20(H20), C10(H10), C42(H42), C16(H16), C29(H29), C54(H54), C43(H43), C52(H52),
  C56(H56), C41(H41), C55(H55), C39(H39), C18(H18), C19(H19), C53(H53),
 C17(H17), C40(H40), C51(H51), C44(H44), C26(H26), C23(H23), C24(H24), C22(H22),
  C25(H25), C4BA(H4BA), C0AA(H0AA), C5BA(H5BA), C1AA(H1AA), C2AA(H2AA),
 C4AA(H4AA), C5AA(H5AA), C6AA(H6AA), C7AA(H7AA), C8AA(H8AA), C50(H50), C49(H49),
  C48(H48), C47(H47), C46(H46), C45(H45), C50A(H50A), C45A(H45A), C46A(H46A),
 C47A(H47A), C48A(H48A), C49A(H49A)
5.b Fitted hexagon refined as free rotating group:
 C50(C49,C48,C47,C46,C45)
;
_olex2_submission_special_instructions 'No special instructions were received'
_oxdiff_exptl_absorpt_empirical_details
;
Empirical correction (ABSPACK) includes:
- Absorption correction using spherical harmonics
- Frame scaling
- Detector area scaling
;

loop_
_space_group_symop_operation_xyz
'x, y, z'
'-x, -y, -z'

loop_
_atom_site_label
_atom_site_type_symbol
_atom_site_fract_x
_atom_site_fract_y
_atom_site_fract_z
_atom_site_U_iso_or_equiv
_atom_site_adp_type
_atom_site_occupancy
_atom_site_site_symmetry_order
_atom_site_calc_flag
_atom_site_refinement_flags_posn
_atom_site_refinement_flags_adp
_atom_site_refinement_flags_occupancy
_atom_site_disorder_assembly
_atom_site_disorder_group
Ni1 Ni 0.57494(2) 0.67363(2) 0.24120(2) 0.02472(5) Uani 1 1 d . . . . .
P2 P 0.69680(3) 0.63276(3) 0.31841(2) 0.02507(7) Uani 1 1 d . . . . .
Cl1 Cl 0.38633(3) 0.78894(4) 0.29727(2) 0.03755(8) Uani 1 1 d . . . . .
P1 P 0.47801(3) 0.72139(3) 0.15676(2) 0.02679(7) Uani 1 1 d D . . . .
N3 N 0.93100(15) 0.39587(12) 0.16712(6) 0.0474(3) Uani 1 1 d . . . . .
C15 C 0.4082(10) 0.5974(8) 0.1375(3) 0.0243(11) Uani 0.57(3) 1 d D U P A 1
N2 N 0.90870(14) 0.46697(12) 0.11901(6) 0.0456(3) Uani 1 1 d . . . . .
C27 C 0.83248(13) 0.70999(12) 0.30391(5) 0.0276(2) Uani 1 1 d . . . . .
C31 C 1.05838(14) 0.72928(14) 0.31600(7) 0.0376(3) Uani 1 1 d . . . . .
H31 H 1.1452 0.6984 0.3324 0.045 Uiso 1 1 calc R . . . .
C38 C 0.63508(15) 0.77140(15) 0.42766(7) 0.0394(3) Uani 1 1 d . . . . .
H38 H 0.7044 0.8095 0.4105 0.047 Uiso 1 1 calc R . . . .
C8 C 0.82851(13) 0.45143(11) 0.21437(6) 0.0293(2) Uani 1 1 d . . . . .
N1 N 0.79075(13) 0.56799(11) 0.13440(5) 0.0356(2) Uani 1 1 d . . . . .
C13 C 0.80718(14) 0.40696(13) 0.38378(6) 0.0331(3) Uani 1 1 d . . . . .
H13 H 0.7763 0.4563 0.4200 0.040 Uiso 1 1 calc R . . . .
C4 C 0.80073(18) 0.75291(14) -0.00929(6) 0.0407(3) Uani 1 1 d . . . . .
H4 H 0.8681 0.7611 -0.0428 0.049 Uiso 1 1 calc R . . . .
C30 C 1.03169(15) 0.83789(15) 0.28068(7) 0.0391(3) Uani 1 1 d . . . . .
H30 H 1.1002 0.8811 0.2727 0.047 Uiso 1 1 calc R . . . .
C32 C 0.95945(14) 0.66491(13) 0.32777(6) 0.0330(3) Uani 1 1 d . . . . .
H32 H 0.9786 0.5903 0.3521 0.040 Uiso 1 1 calc R . . . .
C5 C 0.84400(16) 0.67018(14) 0.03790(6) 0.0354(3) Uani 1 1 d . . . . .
H5 H 0.9406 0.6211 0.0366 0.042 Uiso 1 1 calc R . . . .
C1 C 0.60331(14) 0.73228(12) 0.09012(5) 0.0297(2) Uani 1 1 d . . . . .
C34 C 0.50309(16) 0.62789(14) 0.42027(6) 0.0395(3) Uani 1 1 d . . . . .
H34 H 0.4816 0.5676 0.3977 0.047 Uiso 1 1 calc R . . . .
C3 C 0.65993(19) 0.82389(15) -0.00805(6) 0.0436(3) Uani 1 1 d . . . . .
H3 H 0.6306 0.8792 -0.0411 0.052 Uiso 1 1 calc R . . . .
C33 C 0.60683(13) 0.68168(12) 0.39485(5) 0.0294(2) Uani 1 1 d . . . . .
C12 C 0.87118(15) 0.27709(13) 0.38787(6) 0.0367(3) Uani 1 1 d . . . . .
H12 H 0.8847 0.2381 0.4267 0.044 Uiso 1 1 calc R . . . .
C6 C 0.74476(14) 0.65900(12) 0.08768(5) 0.0300(2) Uani 1 1 d . . . . .
C2 C 0.56176(17) 0.81416(14) 0.04157(6) 0.0379(3) Uani 1 1 d . . . . .
H2 H 0.4654 0.8637 0.0425 0.045 Uiso 1 1 calc R . . . .
C14 C 0.78801(13) 0.46528(12) 0.32686(6) 0.0286(2) Uani 1 1 d . . . . .
C9 C 0.83663(13) 0.39206(12) 0.27374(6) 0.0307(2) Uani 1 1 d . . . . .
C28 C 0.80567(16) 0.81956(14) 0.26847(7) 0.0408(3) Uani 1 1 d . . . . .
H28 H 0.7189 0.8508 0.2520 0.049 Uiso 1 1 calc R . . . .
C11 C 0.91506(16) 0.20482(13) 0.33525(7) 0.0386(3) Uani 1 1 d . . . . .
H11 H 0.9563 0.1158 0.3381 0.046 Uiso 1 1 calc R . . . .
C37 C 0.56139(19) 0.80575(18) 0.48608(8) 0.0521(4) Uani 1 1 d . . . . .
H37 H 0.5805 0.8674 0.5086 0.062 Uiso 1 1 calc R . . . .
C35 C 0.43164(18) 0.66232(17) 0.47835(7) 0.0482(4) Uani 1 1 d . . . . .
H35 H 0.3619 0.6248 0.4957 0.058 Uiso 1 1 calc R . . . .
C36 C 0.46086(18) 0.75032(18) 0.51110(7) 0.0516(4) Uani 1 1 d . . . . .
H36 H 0.4118 0.7731 0.5510 0.062 Uiso 1 1 calc R . . . .
C20 C 0.3988(8) 0.5649(7) 0.0782(3) 0.0379(12) Uani 0.57(3) 1 d D U P A 1
H20 H 0.4373 0.6033 0.0436 0.045 Uiso 0.57(3) 1 calc R . P A 1
C10 C 0.89907(15) 0.26165(13) 0.27837(7) 0.0371(3) Uani 1 1 d . . . . .
H10 H 0.9308 0.2116 0.2424 0.045 Uiso 1 1 calc R . . . .
C7 C 0.73583(13) 0.56244(11) 0.19536(5) 0.0277(2) Uani 1 1 d . . . . .
C42 C 0.3171(3) 1.1493(2) 0.33593(11) 0.0703(6) Uani 1 1 d . . . . .
H42 H 0.2515 1.1028 0.3411 0.084 Uiso 1 1 calc R . . . .
C16 C 0.3345(12) 0.5517(10) 0.1866(3) 0.0432(16) Uani 0.57(3) 1 d D U P A 1
H16 H 0.3354 0.5768 0.2270 0.052 Uiso 0.57(3) 1 calc R . P A 1
C29 C 0.90529(18) 0.88352(16) 0.25706(8) 0.0471(4) Uani 1 1 d . . . . .
H29 H 0.8864 0.9586 0.2330 0.057 Uiso 1 1 calc R . . . .
C54 C 0.0472(3) 1.05457(18) 0.54344(10) 0.0618(5) Uani 1 1 d . . . . .
H54 H 0.0807 1.0922 0.5732 0.074 Uiso 1 1 calc R . . . .
C43 C 0.2700(2) 1.2767(2) 0.33060(11) 0.0724(6) Uani 1 1 d . . . . .
H43 H 0.1715 1.3197 0.3332 0.087 Uiso 1 1 calc R . . . .
C52 C -0.0754(3) 0.62487(19) 0.51068(10) 0.0658(6) Uani 1 1 d . . . . .
H52 H -0.1277 0.7112 0.5183 0.079 Uiso 1 1 calc R . . . .
C56 C 0.0890(2) 0.94502(17) 0.44872(9) 0.0618(5) Uani 1 1 d . . . . .
H56 H 0.1512 0.9073 0.4134 0.074 Uiso 1 1 calc R . . . .
C41 C 0.4585(3) 1.0871(2) 0.33383(11) 0.0714(6) Uani 1 1 d . . . . .
H41 H 0.4910 0.9978 0.3382 0.086 Uiso 1 1 calc R . . . .
C55 C 0.1372(2) 0.99943(18) 0.49206(11) 0.0647(5) Uani 1 1 d . . . . .
H55 H 0.2329 0.9990 0.4866 0.078 Uiso 1 1 calc R . . . .
C39 C 0.5076(3) 1.2816(3) 0.31905(10) 0.0743(7) Uani 1 1 d . . . . .
H39 H 0.5738 1.3274 0.3130 0.089 Uiso 1 1 calc R . . . .
C18 C 0.2580(11) 0.4324(10) 0.1199(4) 0.0491(15) Uani 0.57(3) 1 d D U P A 1
H18 H 0.2061 0.3770 0.1136 0.059 Uiso 0.57(3) 1 calc R . P A 1
C19 C 0.3320(12) 0.4753(10) 0.0708(4) 0.0485(14) Uani 0.57(3) 1 d D U P A 1
H19 H 0.3378 0.4432 0.0311 0.058 Uiso 0.57(3) 1 calc R . P A 1
C53 C 0.0574(3) 0.59369(19) 0.47841(9) 0.0625(5) Uani 1 1 d . . . . .
H53 H 0.0969 0.6582 0.4633 0.075 Uiso 1 1 calc R . . . .
C21 C 0.3245(5) 0.8645(4) 0.1528(2) 0.0344(8) Uani 0.533(7) 1 d D U P A 1
C17 C 0.2596(14) 0.4699(12) 0.1776(3) 0.059(2) Uani 0.57(3) 1 d D U P A 1
H17 H 0.2093 0.4400 0.2117 0.071 Uiso 0.57(3) 1 calc R . P A 1
C40 C 0.5522(2) 1.1530(3) 0.32553(12) 0.0776(7) Uani 1 1 d . . . . .
H40 H 0.6504 1.1094 0.3242 0.093 Uiso 1 1 calc R . . . .
C51 C -0.1339(2) 0.5319(2) 0.53225(9) 0.0649(5) Uani 1 1 d . . . . .
H51 H -0.2266 0.5541 0.5544 0.078 Uiso 1 1 calc R . . . .
C44 C 0.3646(3) 1.3437(2) 0.32142(11) 0.0731(6) Uani 1 1 d . . . . .
H44 H 0.3317 1.4330 0.3167 0.088 Uiso 1 1 calc R . . . .
C26 C 0.2040(4) 0.8638(4) 0.12908(18) 0.0425(8) Uani 0.533(7) 1 d D U P A 1
H26 H 0.1959 0.7867 0.1160 0.051 Uiso 0.533(7) 1 calc R . P A 1
C23 C 0.2241(7) 1.0910(4) 0.16892(19) 0.0556(11) Uani 0.533(7) 1 d D U P A 1
H23 H 0.2300 1.1676 0.1836 0.067 Uiso 0.533(7) 1 calc R . P A 1
C24 C 0.1074(5) 1.0881(4) 0.14398(15) 0.0532(10) Uani 0.533(7) 1 d D U P A 1
H24 H 0.0333 1.1646 0.1400 0.064 Uiso 0.533(7) 1 calc R . P A 1
C22 C 0.3333(5) 0.9779(3) 0.17195(16) 0.0425(8) Uani 0.533(7) 1 d D U P A 1
H22 H 0.4162 0.9786 0.1876 0.051 Uiso 0.533(7) 1 calc R . P A 1
C25 C 0.0954(4) 0.9762(4) 0.12451(16) 0.0557(10) Uani 0.533(7) 1 d D U P A 1
H25 H 0.0132 0.9762 0.1081 0.067 Uiso 0.533(7) 1 calc R . P A 1
C0 C 0.3838(13) 0.6178(12) 0.1402(4) 0.0291(16) Uani 0.43(3) 1 d D U P A 2
C4BA C 0.3017(17) 0.5739(17) 0.1857(4) 0.054(3) Uani 0.43(3) 1 d D U P A 2
H4BA H 0.2967 0.5960 0.2271 0.065 Uiso 0.43(3) 1 calc R . P A 2
C0AA C 0.2272(19) 0.4983(19) 0.1709(5) 0.066(3) Uani 0.43(3) 1 d D U P A 2
H0AA H 0.1686 0.4698 0.2022 0.080 Uiso 0.43(3) 1 calc R . P A 2
C5BA C 0.2364(15) 0.4625(16) 0.1104(5) 0.054(2) Uani 0.43(3) 1 d D U P A 2
H5BA H 0.1848 0.4094 0.1007 0.065 Uiso 0.43(3) 1 calc R . P A 2
C1AA C 0.3199(17) 0.5041(17) 0.0651(5) 0.054(2) Uani 0.43(3) 1 d D U P A 2
H1AA H 0.3203 0.4865 0.0234 0.065 Uiso 0.43(3) 1 calc R . P A 2
C2AA C 0.4039(14) 0.5722(13) 0.0808(5) 0.064(3) Uani 0.43(3) 1 d D U P A 2
H2AA H 0.4751 0.5878 0.0511 0.076 Uiso 0.43(3) 1 calc R . P A 2
C3AA C 0.3576(6) 0.8799(5) 0.1578(3) 0.0379(10) Uani 0.467(7) 1 d D U P A 2
C4AA C 0.2266(5) 0.9060(5) 0.1396(2) 0.0462(10) Uani 0.467(7) 1 d D U P A 2
H4AA H 0.1977 0.8393 0.1265 0.055 Uiso 0.467(7) 1 calc R . P A 2
C5AA C 0.1358(6) 1.0295(6) 0.1402(3) 0.0658(15) Uani 0.467(7) 1 d D U P A 2
H5AA H 0.0455 1.0476 0.1271 0.079 Uiso 0.467(7) 1 calc R . P A 2
C6AA C 0.1776(7) 1.1233(5) 0.1596(2) 0.0633(16) Uani 0.467(7) 1 d D U P A 2
H6AA H 0.1156 1.2076 0.1601 0.076 Uiso 0.467(7) 1 calc R . P A 2
C7AA C 0.3093(7) 1.0996(4) 0.1790(2) 0.0627(15) Uani 0.467(7) 1 d D U P A 2
H7AA H 0.3368 1.1669 0.1925 0.075 Uiso 0.467(7) 1 calc R . P A 2
C8AA C 0.3996(6) 0.9770(3) 0.17851(18) 0.0454(9) Uani 0.467(7) 1 d D U P A 2
H8AA H 0.4893 0.9590 0.1921 0.054 Uiso 0.467(7) 1 calc R . P A 2
C50 C 0.6533(6) 0.2393(5) 0.1429(3) 0.0732(16) Uani 0.510(13) 1 d D U P B 1
H50 H 0.6048 0.2958 0.1755 0.088 Uiso 0.510(13) 1 calc R . P B 1
C49 C 0.6702(7) 0.1110(6) 0.1498(2) 0.0736(17) Uani 0.510(13) 1 d DG U P B 1
H49 H 0.6333 0.0797 0.1871 0.088 Uiso 0.510(13) 1 calc R . P B 1
C48 C 0.7412(10) 0.0283(4) 0.1021(3) 0.089(3) Uani 0.510(13) 1 d DG U P B 1
H48 H 0.7528 -0.0595 0.1068 0.106 Uiso 0.510(13) 1 calc R . P B 1
C47 C 0.7952(8) 0.0739(4) 0.0475(3) 0.086(3) Uani 0.510(13) 1 d DG U P B 1
H47 H 0.8437 0.0174 0.0149 0.103 Uiso 0.510(13) 1 calc R . P B 1
C46 C 0.7782(7) 0.2023(5) 0.0405(3) 0.0686(15) Uani 0.510(13) 1 d DG U P B 1
H46 H 0.8151 0.2335 0.0032 0.082 Uiso 0.510(13) 1 calc R . P B 1
C45 C 0.7073(8) 0.2850(3) 0.0882(4) 0.0749(16) Uani 0.510(13) 1 d DG U P B 1
H45 H 0.6957 0.3728 0.0835 0.090 Uiso 0.510(13) 1 calc R . P B 1
C50A C 0.6528(9) 0.1521(8) 0.1410(4) 0.0822(18) Uani 0.490(13) 1 d D U P B 2
H50A H 0.6021 0.1430 0.1798 0.099 Uiso 0.490(13) 1 calc R . P B 2
C45A C 0.7016(11) 0.0539(7) 0.0993(4) 0.0810(17) Uani 0.490(13) 1 d D U P B 2
H45A H 0.6827 -0.0238 0.1085 0.097 Uiso 0.490(13) 1 calc R . P B 2
C46A C 0.7763(12) 0.0700(7) 0.0456(4) 0.0828(19) Uani 0.490(13) 1 d D U P B 2
H46A H 0.8044 0.0033 0.0166 0.099 Uiso 0.490(13) 1 calc R . P B 2
C47A C 0.8133(12) 0.1727(9) 0.0303(4) 0.0844(19) Uani 0.490(13) 1 d D U P B 2
H47A H 0.8733 0.1767 -0.0067 0.101 Uiso 0.490(13) 1 calc R . P B 2
C48A C 0.7621(14) 0.2722(7) 0.0696(4) 0.092(2) Uani 0.490(13) 1 d D U P B 2
H48A H 0.7834 0.3485 0.0591 0.110 Uiso 0.490(13) 1 calc R . P B 2
C49A C 0.6805(11) 0.2642(7) 0.1240(5) 0.0884(19) Uani 0.490(13) 1 d D U P B 2
H49A H 0.6428 0.3355 0.1502 0.106 Uiso 0.490(13) 1 calc R . P B 2

loop_
_atom_site_aniso_label
_atom_site_aniso_U_11
_atom_site_aniso_U_22
_atom_site_aniso_U_33
_atom_site_aniso_U_23
_atom_site_aniso_U_13
_atom_site_aniso_U_12
Ni1 0.02436(8) 0.02930(8) 0.02108(8) -0.00232(5) -0.00009(5) -0.01016(6)
P2 0.02535(14) 0.02847(15) 0.02257(13) 0.00147(11) -0.00148(10) -0.01108(11)
Cl1 0.02463(14) 0.0572(2) 0.02580(14) -0.00745(13) -0.00031(10) -0.00586(13)
P1 0.02979(15) 0.02692(14) 0.02088(13) -0.00047(10) -0.00067(11) -0.00605(11)
N3 0.0469(7) 0.0375(6) 0.0409(7) 0.0045(5) 0.0186(5) -0.0005(5)
C15 0.018(3) 0.027(2) 0.0250(13) -0.0035(10) 0.0020(11) -0.005(2)
N2 0.0460(7) 0.0371(6) 0.0391(6) 0.0029(5) 0.0166(5) -0.0028(5)
C27 0.0270(5) 0.0325(6) 0.0252(5) 0.0008(4) -0.0014(4) -0.0132(4)
C31 0.0283(6) 0.0478(8) 0.0397(7) -0.0022(6) -0.0049(5) -0.0156(6)
C38 0.0354(7) 0.0462(8) 0.0351(7) -0.0087(6) -0.0019(5) -0.0107(6)
C8 0.0298(6) 0.0265(5) 0.0263(5) 0.0014(4) 0.0065(4) -0.0058(4)
N1 0.0377(6) 0.0347(6) 0.0302(5) 0.0002(4) 0.0060(4) -0.0101(5)
C13 0.0352(6) 0.0355(6) 0.0292(6) 0.0048(5) -0.0041(5) -0.0129(5)
C4 0.0557(9) 0.0438(8) 0.0244(6) 0.0015(5) 0.0058(6) -0.0235(7)
C30 0.0356(7) 0.0474(8) 0.0406(7) -0.0015(6) 0.0007(5) -0.0242(6)
C32 0.0311(6) 0.0379(7) 0.0315(6) 0.0026(5) -0.0051(5) -0.0129(5)
C5 0.0402(7) 0.0405(7) 0.0266(6) -0.0004(5) 0.0045(5) -0.0181(6)
C1 0.0396(6) 0.0289(6) 0.0214(5) -0.0005(4) 0.0006(4) -0.0137(5)
C34 0.0426(7) 0.0420(7) 0.0326(7) 0.0026(5) 0.0043(6) -0.0158(6)
C3 0.0633(10) 0.0415(8) 0.0241(6) 0.0066(5) -0.0003(6) -0.0172(7)
C33 0.0298(6) 0.0338(6) 0.0226(5) 0.0023(4) -0.0021(4) -0.0078(5)
C12 0.0384(7) 0.0368(7) 0.0341(6) 0.0100(5) -0.0057(5) -0.0118(5)
C6 0.0381(6) 0.0309(6) 0.0226(5) -0.0007(4) 0.0018(5) -0.0153(5)
C2 0.0487(8) 0.0367(7) 0.0254(6) 0.0026(5) -0.0025(5) -0.0109(6)
C14 0.0278(5) 0.0292(6) 0.0292(6) 0.0039(4) -0.0015(4) -0.0112(4)
C9 0.0300(6) 0.0304(6) 0.0294(6) 0.0044(5) 0.0025(5) -0.0096(5)
C28 0.0355(7) 0.0424(8) 0.0507(8) 0.0153(6) -0.0135(6) -0.0196(6)
C11 0.0387(7) 0.0305(6) 0.0417(7) 0.0074(5) 0.0007(6) -0.0077(5)
C37 0.0490(9) 0.0627(10) 0.0390(8) -0.0195(7) -0.0035(7) -0.0077(8)
C35 0.0462(8) 0.0533(9) 0.0354(7) 0.0091(6) 0.0092(6) -0.0096(7)
C36 0.0465(8) 0.0655(11) 0.0272(7) -0.0021(7) 0.0036(6) 0.0012(7)
C20 0.044(2) 0.050(2) 0.0256(14) -0.0055(11) 0.0003(10) -0.025(2)
C10 0.0398(7) 0.0310(6) 0.0347(7) 0.0013(5) 0.0053(5) -0.0075(5)
C7 0.0296(6) 0.0281(5) 0.0248(5) -0.0009(4) 0.0022(4) -0.0108(4)
C42 0.0677(13) 0.0799(15) 0.0747(14) -0.0020(11) -0.0078(11) -0.0398(12)
C16 0.051(4) 0.066(3) 0.0259(13) -0.0025(12) -0.0004(14) -0.040(3)
C29 0.0458(8) 0.0467(8) 0.0574(9) 0.0183(7) -0.0119(7) -0.0271(7)
C54 0.0845(15) 0.0452(9) 0.0594(11) 0.0072(8) -0.0190(10) -0.0227(9)
C43 0.0551(11) 0.0839(16) 0.0794(15) -0.0047(12) -0.0088(10) -0.0226(11)
C52 0.0806(14) 0.0454(10) 0.0689(13) -0.0044(9) -0.0383(11) -0.0027(9)
C56 0.0797(14) 0.0372(8) 0.0573(11) 0.0047(7) 0.0086(9) -0.0111(8)
C41 0.0790(15) 0.0653(13) 0.0733(14) -0.0108(11) -0.0207(12) -0.0211(11)
C55 0.0539(10) 0.0472(10) 0.0901(15) 0.0170(10) -0.0087(10) -0.0144(8)
C39 0.0756(15) 0.1059(19) 0.0581(12) -0.0157(12) 0.0096(10) -0.0577(14)
C18 0.062(3) 0.070(3) 0.0332(17) -0.0015(16) -0.0041(16) -0.046(3)
C19 0.066(3) 0.061(3) 0.0323(16) -0.0096(16) 0.0027(15) -0.042(3)
C53 0.0849(15) 0.0558(11) 0.0523(10) 0.0086(8) -0.0366(10) -0.0191(10)
C21 0.0407(17) 0.0289(13) 0.0238(14) 0.0055(9) 0.0021(12) -0.0005(11)
C17 0.081(5) 0.091(4) 0.0316(16) -0.0013(16) -0.0002(17) -0.067(4)
C40 0.0531(11) 0.0966(18) 0.0813(15) -0.0337(14) -0.0081(10) -0.0163(11)
C51 0.0704(13) 0.0682(13) 0.0529(11) -0.0088(9) -0.0225(9) -0.0096(10)
C44 0.0945(17) 0.0651(13) 0.0635(13) 0.0036(10) -0.0098(12) -0.0313(12)
C26 0.0411(14) 0.0420(15) 0.0336(15) 0.0005(11) -0.0048(11) 0.0024(11)
C23 0.067(2) 0.0385(15) 0.0400(18) 0.0075(12) 0.0081(14) 0.0057(14)
C24 0.062(2) 0.0453(16) 0.0279(13) 0.0062(11) 0.0138(11) 0.0091(12)
C22 0.0504(18) 0.0315(12) 0.0369(14) 0.0026(9) 0.0045(12) -0.0053(12)
C25 0.0554(16) 0.0519(16) 0.0369(15) 0.0063(11) -0.0005(12) 0.0125(12)
C0 0.013(3) 0.040(3) 0.0271(16) -0.0115(16) 0.0006(13) 0.003(3)
C4BA 0.049(5) 0.094(6) 0.0309(18) -0.013(2) 0.0054(19) -0.039(5)
C0AA 0.070(6) 0.116(7) 0.034(2) -0.011(3) 0.004(2) -0.063(6)
C5BA 0.057(4) 0.087(5) 0.033(2) -0.008(3) -0.002(2) -0.043(4)
C1AA 0.063(4) 0.082(6) 0.030(2) -0.013(2) 0.0040(19) -0.044(5)
C2AA 0.071(5) 0.104(6) 0.035(2) -0.028(2) 0.016(2) -0.059(5)
C3AA 0.0383(18) 0.0379(19) 0.0228(16) 0.0014(12) 0.0054(13) 0.0044(13)
C4AA 0.0381(16) 0.053(2) 0.0339(19) 0.0133(15) 0.0020(12) 0.0000(14)
C5AA 0.055(2) 0.058(2) 0.051(2) 0.0230(17) 0.0196(17) 0.0145(17)
C6AA 0.060(3) 0.056(2) 0.040(2) 0.0256(17) 0.0191(17) 0.0153(17)
C7AA 0.071(3) 0.0386(16) 0.046(2) 0.0067(13) 0.0133(17) 0.0176(15)
C8AA 0.052(2) 0.0327(14) 0.0383(17) -0.0009(11) -0.0045(16) 0.0054(13)
C50 0.087(3) 0.062(2) 0.074(3) 0.0041(17) -0.019(2) -0.025(2)
C49 0.089(4) 0.060(2) 0.073(3) 0.0051(18) -0.015(2) -0.024(2)
C48 0.122(7) 0.060(2) 0.084(3) -0.0002(17) 0.003(3) -0.035(3)
C47 0.116(7) 0.066(2) 0.080(3) -0.0015(17) -0.001(4) -0.039(2)
C46 0.081(3) 0.062(2) 0.073(3) 0.0055(17) -0.026(2) -0.031(2)
C45 0.094(4) 0.060(2) 0.076(3) 0.0041(17) -0.018(2) -0.029(2)
C50A 0.109(4) 0.054(3) 0.089(3) -0.005(2) -0.035(2) -0.023(3)
C45A 0.093(4) 0.058(2) 0.101(3) -0.013(2) -0.033(2) -0.026(2)
C46A 0.094(4) 0.072(3) 0.097(3) -0.015(2) -0.036(2) -0.035(3)
C47A 0.109(5) 0.076(3) 0.088(3) -0.011(2) -0.045(2) -0.042(3)
C48A 0.138(6) 0.072(3) 0.082(3) -0.0055(19) -0.039(3) -0.045(3)
C49A 0.135(5) 0.058(2) 0.084(3) -0.006(2) -0.037(3) -0.035(2)

loop_
_atom_type_symbol
_atom_type_description
_atom_type_scat_dispersion_real
_atom_type_scat_dispersion_imag
_atom_type_scat_source
C C 0.0033 0.0016 'International Tables Vol C Tables 4.2.6.8 and 6.1.1.4'
H H 0.0000 0.0000 'International Tables Vol C Tables 4.2.6.8 and 6.1.1.4'
Cl Cl 0.1484 0.1585 'International Tables Vol C Tables 4.2.6.8 and 6.1.1.4'
N N 0.0061 0.0033 'International Tables Vol C Tables 4.2.6.8 and 6.1.1.4'
Ni Ni 0.3393 1.1124 'International Tables Vol C Tables 4.2.6.8 and 6.1.1.4'
P P 0.1023 0.0942 'International Tables Vol C Tables 4.2.6.8 and 6.1.1.4'

loop_
_geom_angle_atom_site_label_1
_geom_angle_atom_site_label_2
_geom_angle_atom_site_label_3
_geom_angle
_geom_angle_site_symmetry_1
_geom_angle_site_symmetry_3
P2 Ni1 P1 172.004(13) . .
Cl1 Ni1 P2 92.422(13) . .
Cl1 Ni1 P1 92.814(13) . .
C7 Ni1 P2 86.51(4) . .
C7 Ni1 Cl1 175.60(4) . .
C7 Ni1 P1 88.71(4) . .
C27 P2 Ni1 108.04(4) . .
C27 P2 C33 105.44(6) . .
C27 P2 C14 106.50(6) . .
C33 P2 Ni1 119.25(4) . .
C14 P2 Ni1 112.80(4) . .
C14 P2 C33 103.93(6) . .
C15 P1 Ni1 110.7(3) . .
C15 P1 C21 101.8(4) . .
C1 P1 Ni1 113.19(4) . .
C1 P1 C15 104.5(2) . .
C1 P1 C21 104.68(15) . .
C21 P1 Ni1 120.42(15) . .
C0 P1 Ni1 113.9(4) . .
C0 P1 C1 109.2(3) . .
C0 P1 C3AA 107.3(5) . .
C3AA P1 Ni1 112.28(18) . .
C3AA P1 C1 99.81(19) . .
N2 N3 C8 108.12(12) . .
C20 C15 P1 125.4(4) . .
C16 C15 P1 114.9(4) . .
C16 C15 C20 118.5(5) . .
N3 N2 N1 108.02(11) . .
C32 C27 P2 122.32(10) . .
C32 C27 C28 119.54(12) . .
C28 C27 P2 118.13(10) . .
C30 C31 C32 120.60(13) . .
C33 C38 C37 119.79(15) . .
N3 C8 C9 117.93(11) . .
N3 C8 C7 110.95(11) . .
C7 C8 C9 131.05(11) . .
N2 N1 C6 117.80(11) . .
N2 N1 C7 111.20(11) . .
C7 N1 C6 131.00(11) . .
C12 C13 C14 120.51(13) . .
C5 C4 C3 120.51(13) . .
C29 C30 C31 119.89(13) . .
C27 C32 C31 119.77(13) . .
C4 C5 C6 119.70(14) . .
C6 C1 P1 119.48(9) . .
C6 C1 C2 119.00(12) . .
C2 C1 P1 121.51(11) . .
C35 C34 C33 120.05(15) . .
C4 C3 C2 119.88(13) . .
C38 C33 P2 122.54(10) . .
C38 C33 C34 119.46(12) . .
C34 C33 P2 117.99(10) . .
C11 C12 C13 119.85(13) . .
C5 C6 N1 118.65(12) . .
C1 C6 N1 121.05(11) . .
C1 C6 C5 120.27(12) . .
C3 C2 C1 120.62(14) . .
C13 C14 P2 122.83(10) . .
C13 C14 C9 119.26(12) . .
C9 C14 P2 117.88(9) . .
C14 C9 C8 120.26(11) . .
C10 C9 C8 119.91(12) . .
C10 C9 C14 119.76(12) . .
C29 C28 C27 120.27(13) . .
C12 C11 C10 120.29(13) . .
C36 C37 C38 120.19(16) . .
C36 C35 C34 120.41(16) . .
C35 C36 C37 120.08(14) . .
C19 C20 C15 118.8(5) . .
C11 C10 C9 120.27(13) . .
C8 C7 Ni1 128.39(9) . .
C8 C7 N1 101.70(10) . .
N1 C7 Ni1 129.90(10) . .
C43 C42 C41 120.3(2) . .
C17 C16 C15 121.1(5) . .
C30 C29 C28 119.93(14) . .
C56 C54 C55 119.9(2) 2_576 .
C42 C43 C44 120.0(2) . .
C53 C52 C51 120.42(19) . .
C54 C56 C55 119.90(19) 2_576 .
C40 C41 C42 119.9(2) . .
C56 C55 C54 120.2(2) . .
C40 C39 C44 118.8(2) . .
C17 C18 C19 119.5(5) . .
C18 C19 C20 121.4(5) . .
C52 C53 C51 119.8(2) . 2_566
C26 C21 P1 122.8(3) . .
C22 C21 P1 118.1(3) . .
C22 C21 C26 119.0(4) . .
C18 C17 C16 120.1(5) . .
C41 C40 C39 120.9(2) . .
C52 C51 C53 119.8(2) . 2_566
C43 C44 C39 120.1(2) . .
C25 C26 C21 119.8(4) . .
C24 C23 C22 117.8(4) . .
C23 C24 C25 121.5(4) . .
C21 C22 C23 121.9(4) . .
C24 C25 C26 119.8(4) . .
C4BA C0 P1 121.4(7) . .
C4BA C0 C2AA 119.4(8) . .
C2AA C0 P1 118.9(7) . .
C0AA C4BA C0 119.7(8) . .
C4BA C0AA C5BA 120.7(8) . .
C1AA C5BA C0AA 119.9(7) . .
C5BA C1AA C2AA 119.2(8) . .
C1AA C2AA C0 119.9(9) . .
C4AA C3AA P1 121.5(4) . .
C4AA C3AA C8AA 120.1(4) . .
C8AA C3AA P1 118.4(4) . .
C3AA C4AA C5AA 120.5(5) . .
C6AA C5AA C4AA 119.2(5) . .
C5AA C6AA C7AA 121.7(5) . .
C8AA C7AA C6AA 119.2(5) . .
C7AA C8AA C3AA 119.3(5) . .
C49 C50 C45 120.0 . .
C48 C49 C50 120.0 . .
C49 C48 C47 120.0 . .
C46 C47 C48 120.0 . .
C47 C46 C45 120.0 . .
C46 C45 C50 120.0 . .
C45A C50A C49A 117.6(6) . .
C46A C45A C50A 119.1(6) . .
C47A C46A C45A 124.3(6) . .
C46A C47A C48A 117.5(7) . .
C47A C48A C49A 121.1(6) . .
C48A C49A C50A 120.1(6) . .

loop_
_geom_bond_atom_site_label_1
_geom_bond_atom_site_label_2
_geom_bond_distance
_geom_bond_site_symmetry_2
Ni1 P2 2.1896(3) .
Ni1 Cl1 2.1734(3) .
Ni1 P1 2.1937(3) .
Ni1 C7 1.8882(12) .
P2 C27 1.8133(12) .
P2 C33 1.8170(12) .
P2 C14 1.8163(13) .
P1 C15 1.827(5) .
P1 C1 1.8185(12) .
P1 C21 1.847(4) .
P1 C0 1.788(8) .
P1 C3AA 1.800(5) .
N3 N2 1.2964(18) .
N3 C8 1.3727(16) .
C15 C20 1.399(6) .
C15 C16 1.391(5) .
N2 N1 1.3678(16) .
C27 C32 1.3877(18) .
C27 C28 1.3914(18) .
C31 C30 1.382(2) .
C31 C32 1.3880(19) .
C38 C33 1.3838(19) .
C38 C37 1.397(2) .
C8 C9 1.4403(17) .
C8 C7 1.3831(17) .
N1 C6 1.4308(17) .
N1 C7 1.3847(16) .
C13 C12 1.3913(19) .
C13 C14 1.3964(17) .
C4 C5 1.382(2) .
C4 C3 1.385(2) .
C30 C29 1.380(2) .
C5 C6 1.4019(17) .
C1 C6 1.3945(19) .
C1 C2 1.3965(18) .
C34 C33 1.3971(19) .
C34 C35 1.384(2) .
C3 C2 1.388(2) .
C12 C11 1.383(2) .
C14 C9 1.3992(18) .
C9 C10 1.3954(18) .
C28 C29 1.3902(19) .
C11 C10 1.386(2) .
C37 C36 1.380(3) .
C35 C36 1.372(3) .
C20 C19 1.395(6) .
C42 C43 1.354(3) .
C42 C41 1.367(3) .
C16 C17 1.390(5) .
C54 C56 1.354(3) 2_576
C54 C55 1.380(3) .
C43 C44 1.370(3) .
C52 C53 1.366(3) .
C52 C51 1.379(3) .
C56 C54 1.354(3) 2_576
C56 C55 1.377(3) .
C41 C40 1.354(3) .
C39 C40 1.367(4) .
C39 C44 1.381(4) .
C18 C19 1.377(5) .
C18 C17 1.365(6) .
C53 C51 1.382(3) 2_566
C21 C26 1.390(5) .
C21 C22 1.385(5) .
C51 C53 1.382(3) 2_566
C26 C25 1.389(4) .
C23 C24 1.376(8) .
C23 C22 1.394(6) .
C24 C25 1.385(7) .
C0 C4BA 1.376(8) .
C0 C2AA 1.393(9) .
C4BA C0AA 1.368(8) .
C0AA C5BA 1.395(8) .
C5BA C1AA 1.370(8) .
C1AA C2AA 1.387(9) .
C3AA C4AA 1.372(6) .
C3AA C8AA 1.398(6) .
C4AA C5AA 1.392(6) .
C5AA C6AA 1.352(9) .
C6AA C7AA 1.393(8) .
C7AA C8AA 1.382(5) .
C50 C49 1.3900 .
C50 C45 1.3900 .
C49 C48 1.3900 .
C48 C47 1.3900 .
C47 C46 1.3900 .
C46 C45 1.3900 .
C50A C45A 1.384(7) .
C50A C49A 1.386(8) .
C45A C46A 1.345(8) .
C46A C47A 1.324(8) .
C47A C48A 1.362(8) .
C48A C49A 1.369(9) .
